data_7207157
loop_
_publ_author_name
'Gao, Ming-Juan'
'Yang, Ping'
'Cai, Bin'
'Dai, Jing-Wei'
'Wu, Jian-Zhong'
'Yu, Ying'

_publ_section_title
;
 Spontaneous resolution of lanthanide coordination polymers with
 2-hydroxypyrimidine-4,6-dicarboxylic acid
;
_journal_issue 4
_journal_name_full CrystEngComm
_journal_page_first 1264
_journal_paper_doi 10.1039/c1ce06090b
_journal_volume 14
_journal_year 2012
_chemical_formula_moiety 'C6 H5 N2 O7 Tb, 1.13(H2 O), 0.4(O), 0.8(H)'
_chemical_formula_sum 'C6 H8.06 N2 O8.53 Tb'
_chemical_formula_weight 403.65
_chemical_name_systematic
;
?
;
_space_group_IT_number 155
_symmetry_cell_setting trigonal
_symmetry_space_group_name_Hall 'R 3 2"'
_symmetry_space_group_name_H-M 'R 3 2 :H'
_atom_sites_solution_hydrogens geom
_atom_sites_solution_primary direct
_atom_sites_solution_secondary difmap
_audit_creation_method SHELXL-97
_cell_angle_alpha 90.00
_cell_angle_beta 90.00
_cell_angle_gamma 120.00
_cell_formula_units_Z 9
_cell_length_a 12.4040(10)
_cell_length_b 12.4040(10)
_cell_length_c 19.6075(16)
_cell_measurement_reflns_used 4623
_cell_measurement_temperature 296(2)
_cell_measurement_theta_max 28.02
_cell_measurement_theta_min 2.81
_cell_volume 2612.6(4)
_computing_cell_refinement 'APEX2 (Bruker, 2004)'
_computing_data_collection 'APEX2 (Bruker, 2004)'
_computing_data_reduction 'APEX2 (Bruker, 2004)'
_computing_molecular_graphics 'ORTEP-3 (Farrugia, 1997)'
_computing_publication_material 'PLATON (Spek, 2009)'
_computing_structure_refinement 'SHELXL-97 (Sheldrick, 2008)'
_computing_structure_solution 'SHELXS-97 (Sheldrick, 2008)'
_diffrn_ambient_temperature 296(2)
_diffrn_measured_fraction_theta_full 1.000
_diffrn_measured_fraction_theta_max 1.000
_diffrn_radiation_monochromator graphite
_diffrn_radiation_source 'fine-focus sealed tube'
_diffrn_radiation_type MoK\a
_diffrn_radiation_wavelength 0.71073
_diffrn_reflns_av_R_equivalents 0.0261
_diffrn_reflns_av_sigmaI/netI 0.0238
_diffrn_reflns_limit_h_max 15
_diffrn_reflns_limit_h_min -15
_diffrn_reflns_limit_k_max 15
_diffrn_reflns_limit_k_min -10
_diffrn_reflns_limit_l_max 23
_diffrn_reflns_limit_l_min -24
_diffrn_reflns_number 4781
_diffrn_reflns_theta_full 25.99
_diffrn_reflns_theta_max 25.99
_diffrn_reflns_theta_min 2.16
_exptl_absorpt_coefficient_mu 6.129
_exptl_absorpt_correction_T_max 0.7916
_exptl_absorpt_correction_T_min 0.2987
_exptl_absorpt_correction_type multi-scan
_exptl_absorpt_process_details 'SADABS (Bruker, 2002)'
_exptl_crystal_colour yellow
_exptl_crystal_density_diffrn 2.309
_exptl_crystal_density_method 'not measured'
_exptl_crystal_description block
_exptl_crystal_F_000 1722
_exptl_crystal_size_max 0.26
_exptl_crystal_size_mid 0.17
_exptl_crystal_size_min 0.04
_refine_diff_density_max 0.557
_refine_diff_density_min -0.513
_refine_diff_density_rms 0.075
_refine_ls_abs_structure_details 'Flack H D (1983), Acta Cryst. A39, 876-881'
_refine_ls_abs_structure_Flack 0.019(12)
_refine_ls_extinction_coef 0.00163(5)
_refine_ls_extinction_expression Fc^*^=kFc[1+0.001xFc^2^\l^3^/sin(2\q)]^-1/4^
_refine_ls_extinction_method SHELXL
_refine_ls_goodness_of_fit_ref 1.068
_refine_ls_hydrogen_treatment constr
_refine_ls_matrix_type full
_refine_ls_number_parameters 90
_refine_ls_number_reflns 1154
_refine_ls_number_restraints 0
_refine_ls_restrained_S_all 1.068
_refine_ls_R_factor_all 0.0123
_refine_ls_R_factor_gt 0.0122
_refine_ls_shift/su_max 0.001
_refine_ls_shift/su_mean 0.000
_refine_ls_structure_factor_coef Fsqd
_refine_ls_weighting_details 'calc w=1/[\s^2^(Fo^2^)+(0.0120P)^2^+0.0000P] where P=(Fo^2^+2Fc^2^)/3'
_refine_ls_weighting_scheme calc
_refine_ls_wR_factor_gt 0.0303
_refine_ls_wR_factor_ref 0.0303
_reflns_number_gt 1151
_reflns_number_total 1154
_reflns_threshold_expression >2sigma(I)
_cod_data_source_file c1ce06090b.txt
_cod_data_source_block 3
_cod_original_sg_symbol_H-M 'R 3 2'
_cod_database_code 7207157

loop_
_symmetry_equiv_pos_as_xyz
'x, y, z'
'-y, x-y, z'
'-x+y, -x, z'
'y, x, -z'
'x-y, -y, -z'
'-x, -x+y, -z'
'x+2/3, y+1/3, z+1/3'
'-y+2/3, x-y+1/3, z+1/3'
'-x+y+2/3, -x+1/3, z+1/3'
'y+2/3, x+1/3, -z+1/3'
'x-y+2/3, -y+1/3, -z+1/3'
'-x+2/3, -x+y+1/3, -z+1/3'
'x+1/3, y+2/3, z+2/3'
'-y+1/3, x-y+2/3, z+2/3'
'-x+y+1/3, -x+2/3, z+2/3'
'y+1/3, x+2/3, -z+2/3'
'x-y+1/3, -y+2/3, -z+2/3'
'-x+1/3, -x+y+2/3, -z+2/3'

loop_
_atom_site_label
_atom_site_type_symbol
_atom_site_fract_x
_atom_site_fract_y
_atom_site_fract_z
_atom_site_U_iso_or_equiv
_atom_site_adp_type
_atom_site_occupancy
_atom_site_symmetry_multiplicity
_atom_site_calc_flag
_atom_site_refinement_flags
C1 C 0.1103(3) 0.2235(3) 0.22083(12) 0.0200(6) Uani 1 1 d .
C2 C 0.0817(3) 0.2812(3) 0.28095(18) 0.0190(9) Uani 1 1 d .
C3 C 0.1670(4) 0.3333 0.3333 0.0253(12) Uani 1 2 d S
H3 H 0.2420 0.3333 0.3333 0.030 Uiso 1 2 calc SR
C4 C -0.0539(4) 0.3333 0.3333 0.0158(9) Uani 1 2 d S
N1 N -0.0264(2) 0.2800(2) 0.27951(12) 0.0153(5) Uani 1 1 d .
O1 O 0.2030(2) 0.2105(3) 0.22569(11) 0.0326(6) Uani 1 1 d .
O2 O 0.0402(2) 0.1961(2) 0.16979(11) 0.0277(6) Uani 1 1 d .
O3 O -0.1547(3) 0.3333 0.3333 0.0224(7) Uani 1 2 d S
O1W O 0.20622(19) 0.1759(2) 0.08388(11) 0.0209(5) Uani 1 1 d .
H1W H 0.1339 0.1619 0.0892 0.031 Uiso 1 1 d R
H2W H 0.2019 0.1426 0.0468 0.031 Uiso 1 1 d R
O2W O 0.2591(9) 0.4569(8) 0.1014(6) 0.169(7) Uani 0.567(16) 1 d P
H3W H 0.2177 0.3799 0.1113 0.253 Uiso 0.567(16) 1 d PR
H4W H 0.2566 0.4975 0.1336 0.253 Uiso 0.567(16) 1 d PR
O3W O 0.3333 0.6667 0.0193(7) 0.116(6) Uani 0.597(18) 3 d SP
H5W H 0.3509 0.6155 0.0402 0.174 Uiso 0.199(6) 1 d PR
H6W H 0.3939 0.7395 0.0131 0.174 Uiso 0.199(6) 1 d PR
Tb1 Tb 0.3333 0.156561(19) 0.1667 0.00943(7) Uani 1 2 d S

loop_
_atom_site_aniso_label
_atom_site_aniso_U_11
_atom_site_aniso_U_22
_atom_site_aniso_U_33
_atom_site_aniso_U_23
_atom_site_aniso_U_13
_atom_site_aniso_U_12
C1 0.0176(17) 0.0291(16) 0.0176(12) -0.0095(11) -0.0042(15) 0.0149(16)
C2 0.0181(15) 0.029(2) 0.0157(17) -0.0031(12) 0.0002(12) 0.0162(14)
C3 0.0175(14) 0.040(3) 0.026(2) -0.0154(16) -0.0077(8) 0.0202(16)
C4 0.014(2) 0.018(2) 0.017(2) -0.0028(16) -0.0014(8) 0.0088(10)
N1 0.0138(12) 0.0213(13) 0.0137(11) -0.0040(10) -0.0020(10) 0.0110(11)
O1 0.0262(14) 0.0640(19) 0.0235(12) -0.0186(12) -0.0104(10) 0.0343(14)
O2 0.0209(13) 0.0496(16) 0.0211(13) -0.0167(11) -0.0091(9) 0.0241(12)
O3 0.0172(12) 0.0327(19) 0.0225(17) -0.0147(14) -0.0074(7) 0.0163(9)
O1W 0.0187(12) 0.0325(13) 0.0169(10) -0.0035(9) -0.0029(9) 0.0168(10)
O2W 0.106(10) 0.094(7) 0.269(15) 0.060(7) 0.013(8) 0.022(6)
O3W 0.086(6) 0.086(6) 0.176(14) 0.000 0.000 0.043(3)
Tb1 0.00820(11) 0.00985(9) 0.00969(10) -0.00001(3) -0.00003(6) 0.00410(5)

loop_
_atom_type_symbol
_atom_type_description
_atom_type_scat_dispersion_real
_atom_type_scat_dispersion_imag
_atom_type_scat_source
C C 0.0033 0.0016 'International Tables Vol C Tables 4.2.6.8 and 6.1.1.4'
H H 0.0000 0.0000 'International Tables Vol C Tables 4.2.6.8 and 6.1.1.4'
N N 0.0061 0.0033 'International Tables Vol C Tables 4.2.6.8 and 6.1.1.4'
O O 0.0106 0.0060 'International Tables Vol C Tables 4.2.6.8 and 6.1.1.4'
Tb Tb -0.1723 4.1537 'International Tables Vol C Tables 4.2.6.8 and 6.1.1.4'

loop_
_geom_angle_atom_site_label_1
_geom_angle_atom_site_label_2
_geom_angle_atom_site_label_3
_geom_angle
_geom_angle_site_symmetry_1
_geom_angle_site_symmetry_3
O1 C1 O2 125.9(3) . .
O1 C1 C2 117.0(3) . .
O2 C1 C2 117.1(3) . .
N1 C2 C3 123.5(3) . .
N1 C2 C1 116.8(3) . .
C3 C2 C1 119.7(3) . .
C2 C3 C2 115.7(5) 17 .
C2 C3 H3 122.1 17 .
C2 C3 H3 122.1 . .
O3 C4 N1 119.2(2) . .
O3 C4 N1 119.2(2) . 17
N1 C4 N1 121.5(4) . 17
C2 N1 C4 117.9(3) . .
C2 N1 Tb1 112.81(19) . 2
C4 N1 Tb1 129.2(2) . 2
C1 O1 Tb1 144.63(19) . .
C1 O2 Tb1 126.6(2) . 2
Tb1 O1W H1W 126.9 . .
Tb1 O1W H2W 115.9 . .
H1W O1W H2W 102.2 . .
H3W O2W H4W 109.1 . .
H5W O3W H6W 115.7 . .
O2 Tb1 O2 109.79(13) 11 3
O2 Tb1 O1 82.02(10) 11 12
O2 Tb1 O1 149.86(7) 3 12
O2 Tb1 O1 149.85(7) 11 .
O2 Tb1 O1 82.02(10) 3 .
O1 Tb1 O1 101.74(15) 12 .
O2 Tb1 O1W 134.95(7) 11 .
O2 Tb1 O1W 78.19(8) 3 .
O1 Tb1 O1W 74.37(8) 12 .
O1 Tb1 O1W 73.67(7) . .
O2 Tb1 O1W 78.19(8) 11 12
O2 Tb1 O1W 134.94(7) 3 12
O1 Tb1 O1W 73.66(8) 12 12
O1 Tb1 O1W 74.37(8) . 12
O1W Tb1 O1W 128.27(11) . 12
O2 Tb1 N1 64.94(7) 11 11
O2 Tb1 N1 78.33(8) 3 11
O1 Tb1 N1 82.38(9) 12 11
O1 Tb1 N1 145.04(7) . 11
O1W Tb1 N1 74.19(7) . 11
O1W Tb1 N1 138.36(8) 12 11
O2 Tb1 N1 78.33(8) 11 3
O2 Tb1 N1 64.93(7) 3 3
O1 Tb1 N1 145.04(7) 12 3
O1 Tb1 N1 82.37(9) . 3
O1W Tb1 N1 138.36(8) . 3
O1W Tb1 N1 74.19(7) 12 3
N1 Tb1 N1 114.06(11) 11 3

loop_
_geom_bond_atom_site_label_1
_geom_bond_atom_site_label_2
_geom_bond_distance
_geom_bond_site_symmetry_2
C1 O1 1.242(5) .
C1 O2 1.256(4) .
C1 C2 1.510(4) .
C2 N1 1.334(4) .
C2 C3 1.382(4) .
C3 C2 1.382(4) 17
C3 H3 0.9300 .
C4 O3 1.250(6) .
C4 N1 1.376(3) .
C4 N1 1.376(3) 17
N1 Tb1 2.660(2) 2
O1 Tb1 2.341(2) .
O2 Tb1 2.330(2) 2
O1W Tb1 2.357(2) .
O1W H1W 0.8310 .
O1W H2W 0.8247 .
O2W H3W 0.8500 .
O2W H4W 0.8181 .
O3W H5W 0.8696 .
O3W H6W 0.8467 .
Tb1 O2 2.330(2) 11
Tb1 O2 2.330(2) 3
Tb1 O1 2.341(2) 12
Tb1 O1W 2.357(2) 12
Tb1 N1 2.660(2) 11
Tb1 N1 2.660(2) 3
